data_4310566
loop_
_publ_author_name
'Pablo Espinet'
'Celia Hern\'andez'
'Jos\'e M. Mart\'in-Alvarez'
'Jes\'us A. Miguel'

_publ_contact_author
;
 Jose M. Martin-Alvarez
 Departamento de Quimica Inorganica
 Facultad de Ciencias
 Universidad de Valladolid
 E47005
 Valladolid
 Spain
;
_publ_contact_author_email jmmartin@qi.uva.es
_publ_contact_author_fax '+34 983 423013'
_publ_contact_author_phone '+34 983 423232'
_publ_section_title
;
 Formation of Trinuclear Palladium Orthometalated Complexes with
 Unprecedented Asymmetrical (\m3-S)(\m3-X) Bridges (X = OH, SR, O2CR) from
 \m2-Hydroxo Dimeric Complexes and CS2
;
_journal_name_full 'Inorganic Chemistry'
_journal_page_first 843
_journal_page_last 845
_journal_paper_doi 10.1021/ic0351085
_journal_volume 43
_journal_year 2004
_chemical_formula_sum 'C57 H67 Cl4 N3 O6 Pd3 S2'
_chemical_formula_weight 1415.26
_chemical_name_systematic
; 
 ? 
;
_space_group_IT_number 2
_symmetry_cell_setting triclinic
_symmetry_space_group_name_Hall '-P 1'
_symmetry_space_group_name_H-M 'P -1'
_atom_sites_solution_hydrogens geom
_atom_sites_solution_primary direct
_atom_sites_solution_secondary difmap
_audit_creation_method SHELXL-97
_cell_angle_alpha 80.885(15)
_cell_angle_beta 82.382(15)
_cell_angle_gamma 78.950(14)
_cell_formula_units_Z 2
_cell_length_a 13.630(10)
_cell_length_b 14.167(11)
_cell_length_c 16.393(12)
_cell_measurement_temperature 298(2)
_cell_volume 3050(4)
_computing_cell_refinement 'Bruker SMART'
_computing_data_collection 'Bruker SMART'
_computing_data_reduction 'Bruker SHELXTL'
_computing_molecular_graphics 'Bruker SHELXTL'
_computing_publication_material 'Bruker SHELXTL'
_computing_structure_refinement 'SHELXL-97 (Sheldrick, 1997)'
_computing_structure_solution 'SHELXS-97 (Sheldrick, 1990)'
_diffrn_ambient_temperature 298(2)
_diffrn_measured_fraction_theta_full 0.989
_diffrn_measured_fraction_theta_max 0.989
_diffrn_measurement_device_type 'CCD area detector'
_diffrn_measurement_method 'phi and omega scans'
_diffrn_radiation_monochromator graphite
_diffrn_radiation_source 'fine-focus sealed tube'
_diffrn_radiation_type MoK\a
_diffrn_radiation_wavelength 0.71073
_diffrn_reflns_av_R_equivalents 0.0513
_diffrn_reflns_av_sigmaI/netI 0.0879
_diffrn_reflns_limit_h_max 15
_diffrn_reflns_limit_h_min -14
_diffrn_reflns_limit_k_max 15
_diffrn_reflns_limit_k_min -15
_diffrn_reflns_limit_l_max 18
_diffrn_reflns_limit_l_min 0
_diffrn_reflns_number 14026
_diffrn_reflns_theta_full 23.30
_diffrn_reflns_theta_max 23.30
_diffrn_reflns_theta_min 1.27
_exptl_absorpt_coefficient_mu 1.168
_exptl_absorpt_correction_T_max 1.000000
_exptl_absorpt_correction_T_min 0.640120
_exptl_absorpt_correction_type SADABS
_exptl_crystal_colour YELLOW
_exptl_crystal_density_diffrn 1.541
_exptl_crystal_density_method 'not measured'
_exptl_crystal_description PRISM
_exptl_crystal_F_000 1432
_exptl_crystal_size_max 0.25
_exptl_crystal_size_mid 0.12
_exptl_crystal_size_min 0.08
_refine_diff_density_max 1.860
_refine_diff_density_min -1.116
_refine_diff_density_rms 0.130
_refine_ls_extinction_method none
_refine_ls_goodness_of_fit_ref 0.984
_refine_ls_hydrogen_treatment mixed
_refine_ls_matrix_type full
_refine_ls_number_parameters 672
_refine_ls_number_reflns 8713
_refine_ls_number_restraints 0
_refine_ls_restrained_S_all 0.984
_refine_ls_R_factor_all 0.0897
_refine_ls_R_factor_gt 0.0578
_refine_ls_shift/su_max 2.952
_refine_ls_shift/su_mean 0.005
_refine_ls_structure_factor_coef Fsqd
_refine_ls_weighting_details 'calc w=1/[\s^2^(Fo^2^)+(0.0985P)^2^+0.0000P] where P=(Fo^2^+2Fc^2^)/3'
_refine_ls_weighting_scheme calc
_refine_ls_wR_factor_gt 0.1501
_refine_ls_wR_factor_ref 0.1700
_reflns_number_gt 5872
_reflns_number_total 8713
_reflns_threshold_expression >2sigma(I)
_cod_data_source_file ic0351085si20030919_020201.cif
_cod_data_source_block ch135
_cod_depositor_comments
;
The following automatic conversions were performed:
'_symmetry_cell_setting' value 'Triclinic' changed to 'triclinic'
according to '/home/saulius/struct/CIF-dictionaries/cif_core.dic'
dictionary named 'cif_core.dic' version 2.4.1 from 2010-06-29.

Automatic conversion script
Id: cif_fix_enum 1527 2010-12-29 10:47:43Z saulius 
;
_cod_database_code 4310566

loop_
_symmetry_equiv_pos_as_xyz
'x, y, z'
'-x, -y, -z'

loop_
_atom_site_label
_atom_site_type_symbol
_atom_site_fract_x
_atom_site_fract_y
_atom_site_fract_z
_atom_site_U_iso_or_equiv
_atom_site_adp_type
_atom_site_occupancy
_atom_site_symmetry_multiplicity
_atom_site_calc_flag
_atom_site_refinement_flags
_atom_site_disorder_assembly
_atom_site_disorder_group
S1 S 0.47700(16) 0.79586(15) 0.30448(12) 0.0433(5) Uani 1 1 d . . .
S2 S 0.61997(16) 0.80385(15) 0.15688(12) 0.0446(5) Uani 1 1 d . . .
Pd1 Pd 0.47096(5) 0.73139(4) 0.18509(4) 0.0400(2) Uani 1 1 d . . .
N1 N 0.4653(5) 0.6544(5) 0.0865(4) 0.0449(17) Uani 1 1 d . . .
C1 C 0.3400(6) 0.6866(6) 0.2228(5) 0.042(2) Uani 1 1 d . . .
C2 C 0.2734(6) 0.7000(6) 0.2937(5) 0.043(2) Uani 1 1 d . . .
H2 H 0.2899 0.7325 0.3336 0.052 Uiso 1 1 calc R . .
C3 C 0.1826(7) 0.6659(7) 0.3060(5) 0.055(2) Uani 1 1 d . . .
C4 C 0.1545(7) 0.6181(7) 0.2476(6) 0.058(2) Uani 1 1 d . . .
H4 H 0.0925 0.5979 0.2550 0.069 Uiso 1 1 calc R . .
C5 C 0.2224(7) 0.6012(7) 0.1769(6) 0.060(3) Uani 1 1 d . . .
H5 H 0.2061 0.5675 0.1377 0.072 Uiso 1 1 calc R . .
C6 C 0.3112(6) 0.6335(6) 0.1651(5) 0.051(2) Uani 1 1 d . . .
C7 C 0.3849(7) 0.6188(7) 0.0950(5) 0.053(2) Uani 1 1 d . . .
H7 H 0.3738 0.5828 0.0554 0.064 Uiso 1 1 calc R . .
C8 C 0.5393(7) 0.6398(6) 0.0173(5) 0.048(2) Uani 1 1 d . . .
C9 C 0.5115(8) 0.6616(7) -0.0641(6) 0.066(3) Uani 1 1 d . . .
H9 H 0.4441 0.6804 -0.0729 0.079 Uiso 1 1 calc R . .
C10 C 0.5857(9) 0.6548(8) -0.1319(6) 0.077(3) Uani 1 1 d . . .
H10 H 0.5681 0.6679 -0.1860 0.092 Uiso 1 1 calc R . .
C11 C 0.6853(9) 0.6284(7) -0.1172(7) 0.069(3) Uani 1 1 d . . .
C12 C 0.7116(8) 0.6048(7) -0.0379(7) 0.066(3) Uani 1 1 d . . .
H12 H 0.7789 0.5849 -0.0292 0.079 Uiso 1 1 calc R . .
C13 C 0.6389(7) 0.6102(6) 0.0294(6) 0.054(2) Uani 1 1 d . . .
H13 H 0.6575 0.5937 0.0831 0.065 Uiso 1 1 calc R . .
O1 O 0.1235(4) 0.6844(5) 0.3777(4) 0.0658(18) Uani 1 1 d . . .
C14 C 0.0286(7) 0.6515(9) 0.3922(7) 0.081(3) Uani 1 1 d . . .
H14A H 0.0388 0.5818 0.3924 0.097 Uiso 1 1 calc R . .
H14B H -0.0133 0.6825 0.3487 0.097 Uiso 1 1 calc R . .
C15 C -0.0212(10) 0.6776(13) 0.4754(8) 0.129(6) Uani 1 1 d . . .
H15A H 0.0185 0.6428 0.5184 0.194 Uiso 1 1 calc R . .
H15B H -0.0870 0.6604 0.4850 0.194 Uiso 1 1 calc R . .
H15C H -0.0269 0.7461 0.4757 0.194 Uiso 1 1 calc R . .
O2 O 0.7631(6) 0.6283(6) -0.1804(5) 0.096(3) Uani 1 1 d . . .
C16 C 0.7422(12) 0.6600(12) -0.2628(7) 0.136(6) Uani 1 1 d . . .
H16A H 0.7051 0.7259 -0.2676 0.163 Uiso 1 1 calc R . .
H16B H 0.7014 0.6187 -0.2794 0.163 Uiso 1 1 calc R . .
C17 C 0.8390(14) 0.6560(13) -0.3175(10) 0.169(8) Uani 1 1 d . . .
H17A H 0.8581 0.7189 -0.3274 0.254 Uiso 1 1 calc R . .
H17B H 0.8309 0.6366 -0.3694 0.254 Uiso 1 1 calc R . .
H17C H 0.8902 0.6098 -0.2909 0.254 Uiso 1 1 calc R . .
Pd2 Pd 0.64036(5) 0.71173(5) 0.29360(4) 0.0429(2) Uani 1 1 d . . .
N2 N 0.7849(5) 0.6273(5) 0.2889(4) 0.0525(19) Uani 1 1 d . . .
C21 C 0.6314(7) 0.6369(6) 0.4086(5) 0.048(2) Uani 1 1 d . . .
C22 C 0.5537(7) 0.6405(6) 0.4721(5) 0.047(2) Uani 1 1 d . . .
H22 H 0.4943 0.6844 0.4647 0.057 Uiso 1 1 calc R . .
C23 C 0.5635(7) 0.5787(6) 0.5476(5) 0.054(2) Uani 1 1 d . . .
C24 C 0.6500(8) 0.5108(8) 0.5604(6) 0.074(3) Uani 1 1 d . . .
H24 H 0.6559 0.4695 0.6102 0.089 Uiso 1 1 calc R . .
C25 C 0.7257(8) 0.5069(8) 0.4973(6) 0.081(3) Uani 1 1 d . . .
H25 H 0.7836 0.4609 0.5044 0.097 Uiso 1 1 calc R . .
C26 C 0.7201(7) 0.5686(7) 0.4230(5) 0.058(2) Uani 1 1 d . . .
C27 C 0.7987(7) 0.5681(8) 0.3546(6) 0.063(3) Uani 1 1 d . . .
H27 H 0.8589 0.5246 0.3587 0.076 Uiso 1 1 calc R . .
C28 C 0.8595(6) 0.6273(7) 0.2182(6) 0.056(2) Uani 1 1 d . . .
C29 C 0.9012(8) 0.5418(8) 0.1852(7) 0.078(3) Uani 1 1 d . . .
H29 H 0.8824 0.4831 0.2093 0.093 Uiso 1 1 calc R . .
C30 C 0.9709(10) 0.5462(9) 0.1161(7) 0.088(4) Uani 1 1 d . . .
H30 H 0.9988 0.4892 0.0941 0.106 Uiso 1 1 calc R . .
C31 C 0.9998(7) 0.6290(8) 0.0793(6) 0.066(3) Uani 1 1 d . . .
C32 C 0.9579(7) 0.7144(7) 0.1115(6) 0.062(3) Uani 1 1 d . . .
H32 H 0.9770 0.7729 0.0871 0.074 Uiso 1 1 calc R . .
C33 C 0.8883(7) 0.7115(7) 0.1794(6) 0.056(2) Uani 1 1 d . . .
H33 H 0.8594 0.7691 0.2000 0.067 Uiso 1 1 calc R . .
O3 O 0.4819(5) 0.5900(4) 0.6061(3) 0.0636(17) Uani 1 1 d . . .
C34 C 0.4873(9) 0.5278(8) 0.6852(5) 0.076(3) Uani 1 1 d . . .
H34A H 0.5456 0.5342 0.7106 0.092 Uiso 1 1 calc R . .
H34B H 0.4928 0.4604 0.6774 0.092 Uiso 1 1 calc R . .
C35 C 0.3920(10) 0.5591(9) 0.7400(6) 0.091(4) Uani 1 1 d . . .
H35A H 0.3910 0.6233 0.7524 0.137 Uiso 1 1 calc R . .
H35B H 0.3899 0.5148 0.7908 0.137 Uiso 1 1 calc R . .
H35C H 0.3348 0.5590 0.7117 0.137 Uiso 1 1 calc R . .
O4 O 1.0707(5) 0.6237(6) 0.0108(4) 0.082(2) Uani 1 1 d . . .
C36 C 1.1083(10) 0.7069(9) -0.0249(7) 0.096(4) Uani 1 1 d . . .
H36A H 1.1371 0.7323 0.0163 0.115 Uiso 1 1 calc R . .
H36B H 1.0548 0.7564 -0.0463 0.115 Uiso 1 1 calc R . .
C37 C 1.1895(12) 0.6797(12) -0.0960(9) 0.137(6) Uani 1 1 d . . .
H37A H 1.2350 0.6224 -0.0766 0.206 Uiso 1 1 calc R . .
H37B H 1.2260 0.7322 -0.1142 0.206 Uiso 1 1 calc R . .
H37C H 1.1582 0.6675 -0.1414 0.206 Uiso 1 1 calc R . .
Pd3 Pd 0.54676(5) 0.92819(4) 0.24011(4) 0.0423(2) Uani 1 1 d . . .
N3 N 0.6119(5) 1.0498(5) 0.1904(4) 0.0515(18) Uani 1 1 d . . .
C41 C 0.4831(6) 1.0164(6) 0.3254(5) 0.049(2) Uani 1 1 d . . .
C42 C 0.4174(6) 0.9998(6) 0.3945(5) 0.051(2) Uani 1 1 d . . .
H42 H 0.3939 0.9412 0.4066 0.061 Uiso 1 1 calc R . .
C43 C 0.3853(7) 1.0715(7) 0.4472(5) 0.057(2) Uani 1 1 d . . .
C44 C 0.4189(8) 1.1581(8) 0.4313(7) 0.077(3) Uani 1 1 d . . .
H44 H 0.3996 1.2037 0.4680 0.092 Uiso 1 1 calc R . .
C45 C 0.4822(9) 1.1768(8) 0.3596(7) 0.087(4) Uani 1 1 d . . .
H45 H 0.5034 1.2365 0.3468 0.105 Uiso 1 1 calc R . .
C46 C 0.5141(7) 1.1074(6) 0.3071(6) 0.060(3) Uani 1 1 d . . .
C47 C 0.5841(7) 1.1201(7) 0.2335(6) 0.061(3) Uani 1 1 d . . .
H47 H 0.6084 1.1780 0.2178 0.074 Uiso 1 1 calc R . .
C48 C 0.6830(7) 1.0616(6) 0.1189(6) 0.052(2) Uani 1 1 d . . .
C49 C 0.6521(7) 1.1003(6) 0.0424(6) 0.055(2) Uani 1 1 d . . .
H49 H 0.5840 1.1212 0.0370 0.065 Uiso 1 1 calc R . .
C50 C 0.7232(7) 1.1085(7) -0.0281(5) 0.057(2) Uani 1 1 d . . .
H50 H 0.7027 1.1372 -0.0796 0.068 Uiso 1 1 calc R . .
C51 C 0.8233(7) 1.0736(6) -0.0198(5) 0.051(2) Uani 1 1 d . . .
C52 C 0.8523(7) 1.0352(8) 0.0564(6) 0.065(3) Uani 1 1 d . . .
H52 H 0.9203 1.0140 0.0620 0.078 Uiso 1 1 calc R . .
C53 C 0.7841(7) 1.0270(7) 0.1248(6) 0.067(3) Uani 1 1 d . . .
H53 H 0.8058 0.9980 0.1758 0.080 Uiso 1 1 calc R . .
O5 O 0.3186(5) 1.0478(5) 0.5139(4) 0.073(2) Uani 1 1 d . . .
C54 C 0.2854(8) 1.1181(8) 0.5693(6) 0.074(3) Uani 1 1 d . . .
H54A H 0.2549 1.1792 0.5395 0.089 Uiso 1 1 calc R . .
H54B H 0.3417 1.1293 0.5948 0.089 Uiso 1 1 calc R . .
C55 C 0.2091(11) 1.0782(9) 0.6350(7) 0.108(5) Uani 1 1 d . . .
H55A H 0.1552 1.0652 0.6087 0.162 Uiso 1 1 calc R . .
H55B H 0.1830 1.1250 0.6723 0.162 Uiso 1 1 calc R . .
H55C H 0.2409 1.0192 0.6654 0.162 Uiso 1 1 calc R . .
O6 O 0.8970(5) 1.0748(5) -0.0852(4) 0.0688(19) Uani 1 1 d . . .
C56 C 0.8685(7) 1.1088(7) -0.1683(5) 0.066(3) Uani 1 1 d . . .
H56A H 0.8373 1.1767 -0.1729 0.079 Uiso 1 1 calc R . .
H56B H 0.8211 1.0715 -0.1811 0.079 Uiso 1 1 calc R . .
C57 C 0.9626(9) 1.0957(10) -0.2267(6) 0.093(4) Uani 1 1 d . . .
H57A H 1.0095 1.1314 -0.2125 0.140 Uiso 1 1 calc R . .
H57B H 0.9469 1.1192 -0.2826 0.140 Uiso 1 1 calc R . .
H57C H 0.9917 1.0280 -0.2227 0.140 Uiso 1 1 calc R . .
Cl2 Cl 0.2314(10) 0.7698(13) 0.5120(7) 0.476(10) Uani 1 1 d G . .
C71 C 0.2808(9) 0.8145(9) 0.5825(7) 0.115(5) Uani 1 1 d G . .
H71A H 0.2732 0.8848 0.5727 0.138 Uiso 1 1 calc R . .
H71B H 0.3507 0.7859 0.5873 0.138 Uiso 1 1 calc R . .
Cl1 Cl 0.1944(11) 0.7701(13) 0.6731(6) 1.03(3) Uani 1 1 d G . .
C61 C 0.7080(6) 0.8166(7) 0.0628(5) 0.052(2) Uani 1 1 d . . .
H61A H 0.7537 0.8583 0.0705 0.062 Uiso 1 1 calc R . .
H61B H 0.7475 0.7533 0.0554 0.062 Uiso 1 1 calc R . .
C62 C 0.6590(7) 0.8570(7) -0.0131(5) 0.059(3) Uani 1 1 d . . .
H62A H 0.6186 0.9199 -0.0059 0.071 Uiso 1 1 calc R . .
H62B H 0.6145 0.8146 -0.0221 0.071 Uiso 1 1 calc R . .
C63 C 0.7360(9) 0.8680(8) -0.0893(6) 0.076(3) Uani 1 1 d . . .
H63A H 0.7770 0.8050 -0.0955 0.091 Uiso 1 1 calc R . .
H63B H 0.7799 0.9107 -0.0801 0.091 Uiso 1 1 calc R . .
C64 C 0.6880(11) 0.9091(11) -0.1711(7) 0.120(5) Uani 1 1 d . . .
H64A H 0.6497 0.8640 -0.1838 0.181 Uiso 1 1 calc R . .
H64B H 0.7400 0.9188 -0.2156 0.181 Uiso 1 1 calc R . .
H64C H 0.6445 0.9700 -0.1647 0.181 Uiso 1 1 calc R . .
Cl3 Cl 0.080(4) -0.023(2) 0.4293(16) 1.16(5) Uani 1 1 d G . .
C72 C 0.098(3) 0.0887(19) 0.3734(19) 0.32(2) Uani 1 1 d G . .
H72A H 0.1506 0.0792 0.3281 0.388 Uiso 1 1 calc R . .
H72B H 0.1178 0.1285 0.4092 0.388 Uiso 1 1 calc R . .
Cl4 Cl -0.016(4) 0.147(3) 0.334(4) 2.00(11) Uiso 1 1 d G . .

loop_
_atom_site_aniso_label
_atom_site_aniso_U_11
_atom_site_aniso_U_22
_atom_site_aniso_U_33
_atom_site_aniso_U_23
_atom_site_aniso_U_13
_atom_site_aniso_U_12
S1 0.0468(13) 0.0474(13) 0.0329(11) -0.0083(9) 0.0135(9) -0.0110(10)
S2 0.0457(13) 0.0499(13) 0.0351(11) -0.0103(9) 0.0144(9) -0.0096(10)
Pd1 0.0391(4) 0.0451(4) 0.0320(4) -0.0069(3) 0.0083(3) -0.0051(3)
N1 0.046(4) 0.047(4) 0.040(4) -0.011(3) 0.008(3) -0.011(3)
C1 0.042(5) 0.040(5) 0.038(5) 0.003(4) -0.003(4) -0.002(4)
C2 0.030(5) 0.055(5) 0.039(5) -0.001(4) 0.008(4) -0.005(4)
C3 0.046(6) 0.065(6) 0.043(5) 0.008(4) 0.006(4) -0.005(5)
C4 0.040(5) 0.074(7) 0.060(6) -0.007(5) 0.000(5) -0.018(5)
C5 0.052(6) 0.074(7) 0.057(6) -0.017(5) 0.003(5) -0.014(5)
C6 0.041(5) 0.058(6) 0.053(6) -0.011(4) 0.010(4) -0.010(4)
C7 0.057(6) 0.060(6) 0.042(5) -0.013(4) -0.002(4) -0.008(5)
C8 0.050(6) 0.050(5) 0.045(5) -0.012(4) 0.012(4) -0.016(4)
C9 0.070(7) 0.081(7) 0.048(6) -0.020(5) 0.001(5) -0.013(5)
C10 0.094(9) 0.095(8) 0.041(6) -0.024(5) 0.018(6) -0.024(7)
C11 0.078(8) 0.060(6) 0.066(7) -0.026(5) 0.030(6) -0.020(6)
C12 0.061(7) 0.059(6) 0.079(8) -0.028(6) 0.014(6) -0.011(5)
C13 0.054(6) 0.051(6) 0.054(6) -0.016(4) 0.019(5) -0.012(4)
O1 0.045(4) 0.102(5) 0.046(4) -0.006(3) 0.013(3) -0.015(3)
C14 0.045(6) 0.117(10) 0.078(8) -0.010(7) 0.018(5) -0.026(6)
C15 0.077(9) 0.219(18) 0.087(10) -0.036(10) 0.030(7) -0.029(10)
O2 0.104(6) 0.100(6) 0.076(5) -0.032(4) 0.051(5) -0.024(5)
C16 0.177(16) 0.175(15) 0.051(8) -0.038(8) 0.065(8) -0.056(12)
C17 0.192(19) 0.164(17) 0.125(13) -0.008(11) 0.098(13) -0.053(14)
Pd2 0.0436(4) 0.0465(4) 0.0370(4) -0.0093(3) 0.0075(3) -0.0093(3)
N2 0.054(5) 0.057(5) 0.045(5) -0.011(4) 0.003(4) -0.007(4)
C21 0.057(6) 0.047(5) 0.045(5) -0.013(4) -0.001(4) -0.016(4)
C22 0.058(6) 0.045(5) 0.035(5) -0.003(4) -0.001(4) -0.005(4)
C23 0.070(7) 0.052(6) 0.036(5) -0.004(4) 0.002(5) -0.009(5)
C24 0.082(8) 0.076(7) 0.049(6) 0.015(5) -0.013(6) 0.007(6)
C25 0.072(8) 0.081(8) 0.068(7) 0.011(6) -0.003(6) 0.019(6)
C26 0.052(6) 0.068(6) 0.043(5) -0.004(5) -0.003(4) 0.006(5)
C27 0.055(6) 0.070(7) 0.062(7) -0.011(6) -0.007(5) -0.002(5)
C28 0.040(5) 0.073(7) 0.057(6) -0.019(5) 0.003(4) -0.012(5)
C29 0.076(8) 0.068(7) 0.093(8) -0.032(6) 0.026(6) -0.028(6)
C30 0.110(10) 0.073(8) 0.085(8) -0.043(7) 0.031(7) -0.028(7)
C31 0.057(6) 0.089(8) 0.058(6) -0.032(6) 0.015(5) -0.030(6)
C32 0.052(6) 0.072(7) 0.059(6) -0.009(5) -0.002(5) -0.011(5)
C33 0.044(6) 0.063(6) 0.057(6) -0.011(5) 0.005(5) -0.004(5)
O3 0.082(5) 0.061(4) 0.040(4) 0.001(3) 0.011(3) -0.011(3)
C34 0.117(10) 0.075(7) 0.039(6) 0.007(5) -0.004(6) -0.038(7)
C35 0.121(10) 0.088(9) 0.057(7) 0.007(6) 0.024(7) -0.033(7)
O4 0.079(5) 0.097(6) 0.077(5) -0.041(4) 0.039(4) -0.040(4)
C36 0.106(10) 0.095(9) 0.079(8) -0.011(7) 0.034(7) -0.028(8)
C37 0.141(14) 0.147(14) 0.129(12) -0.052(11) 0.078(10) -0.070(11)
Pd3 0.0443(4) 0.0433(4) 0.0356(4) -0.0083(3) 0.0117(3) -0.0073(3)
N3 0.052(5) 0.051(5) 0.045(4) -0.008(4) 0.008(3) -0.001(4)
C41 0.047(5) 0.051(6) 0.044(5) -0.013(4) 0.006(4) -0.001(4)
C42 0.057(6) 0.050(5) 0.043(5) -0.014(4) 0.008(4) -0.004(4)
C43 0.053(6) 0.068(7) 0.049(6) -0.022(5) 0.006(5) -0.007(5)
C44 0.093(8) 0.064(7) 0.075(7) -0.034(6) 0.028(6) -0.025(6)
C45 0.110(9) 0.060(7) 0.091(8) -0.034(6) 0.042(7) -0.029(6)
C46 0.073(7) 0.043(6) 0.061(6) -0.015(4) 0.020(5) -0.012(5)
C47 0.064(6) 0.048(6) 0.072(7) -0.012(5) 0.012(5) -0.018(5)
C48 0.056(6) 0.036(5) 0.057(6) 0.002(4) 0.008(5) -0.009(4)
C49 0.038(5) 0.057(6) 0.064(6) -0.004(5) 0.003(5) -0.004(4)
C50 0.049(6) 0.073(7) 0.045(5) 0.003(5) -0.001(4) -0.015(5)
C51 0.048(6) 0.052(5) 0.047(5) 0.002(4) 0.007(4) -0.009(4)
C52 0.038(5) 0.090(8) 0.055(6) 0.005(5) 0.007(5) 0.000(5)
C53 0.055(7) 0.085(8) 0.050(6) 0.015(5) 0.001(5) -0.012(5)
O5 0.080(5) 0.087(5) 0.054(4) -0.034(4) 0.030(3) -0.021(4)
C54 0.085(8) 0.094(8) 0.040(6) -0.027(5) 0.009(5) -0.004(6)
C55 0.144(12) 0.111(10) 0.064(8) -0.034(7) 0.041(8) -0.025(9)
O6 0.051(4) 0.089(5) 0.051(4) 0.007(3) 0.013(3) 0.001(3)
C56 0.062(7) 0.073(7) 0.049(6) 0.008(5) 0.010(5) -0.002(5)
C57 0.093(9) 0.120(10) 0.054(7) -0.003(6) 0.018(6) -0.011(8)
Cl2 0.353(16) 0.66(3) 0.45(2) -0.28(2) 0.080(14) -0.112(18)
C71 0.100(10) 0.075(9) 0.188(16) -0.020(9) -0.051(11) -0.031(7)
Cl1 0.64(3) 1.37(5) 0.405(17) 0.54(3) 0.308(19) 0.68(4)
C61 0.048(5) 0.065(6) 0.041(5) -0.013(4) 0.018(4) -0.016(4)
C62 0.071(7) 0.052(6) 0.048(6) -0.007(4) 0.011(5) -0.006(5)
C63 0.103(9) 0.072(7) 0.048(6) 0.001(5) 0.020(6) -0.029(6)
C64 0.152(14) 0.146(13) 0.063(8) 0.018(8) -0.029(8) -0.037(11)
Cl3 1.80(13) 1.11(6) 0.82(7) 0.29(3) -1.00(9) -0.617
C72 0.53(6) 0.19(2) 0.26(3) -0.06(2) 0.18(4) -0.20(3)

loop_
_atom_type_symbol
_atom_type_description
_atom_type_scat_dispersion_real
_atom_type_scat_dispersion_imag
_atom_type_scat_source
C C 0.0033 0.0016 'International Tables Vol C Tables 4.2.6.8 and 6.1.1.4'
H H 0.0000 0.0000 'International Tables Vol C Tables 4.2.6.8 and 6.1.1.4'
N N 0.0061 0.0033 'International Tables Vol C Tables 4.2.6.8 and 6.1.1.4'
O O 0.0106 0.0060 'International Tables Vol C Tables 4.2.6.8 and 6.1.1.4'
S S 0.1246 0.1234 'International Tables Vol C Tables 4.2.6.8 and 6.1.1.4'
Pd Pd -0.9988 1.0072 'International Tables Vol C Tables 4.2.6.8 and 6.1.1.4'
Cl Cl 0.1484 0.1585 'International Tables Vol C Tables 4.2.6.8 and 6.1.1.4'

loop_
_geom_angle_atom_site_label_1
_geom_angle_atom_site_label_2
_geom_angle_atom_site_label_3
_geom_angle
_geom_angle_site_symmetry_1
_geom_angle_site_symmetry_3
_geom_angle_publ_flag
Pd1 S1 Pd3 96.32(9) . . ?
Pd1 S1 Pd2 82.43(7) . . ?
Pd3 S1 Pd2 84.99(9) . . ?
C61 S2 Pd3 126.3(3) . . ?
C61 S2 Pd1 130.9(3) . . ?
Pd3 S2 Pd1 91.61(8) . . ?
C61 S2 Pd2 131.8(3) . . ?
Pd3 S2 Pd2 80.84(8) . . ?
Pd1 S2 Pd2 77.97(7) . . ?
C1 Pd1 N1 81.2(3) . . ?
C1 Pd1 S1 95.0(2) . . ?
N1 Pd1 S1 172.2(2) . . ?
C1 Pd1 S2 170.3(2) . . ?
N1 Pd1 S2 108.2(2) . . ?
S1 Pd1 S2 75.96(8) . . ?
C1 Pd1 Pd2 124.8(2) . . ?
N1 Pd1 Pd2 128.36(19) . . ?
S1 Pd1 Pd2 48.93(6) . . ?
S2 Pd1 Pd2 51.35(6) . . ?
C7 N1 C8 121.2(7) . . ?
C7 N1 Pd1 111.5(5) . . ?
C8 N1 Pd1 127.3(6) . . ?
C2 C1 C6 116.4(8) . . ?
C2 C1 Pd1 130.8(6) . . ?
C6 C1 Pd1 112.8(6) . . ?
C1 C2 C3 121.3(8) . . ?
O1 C3 C4 123.1(9) . . ?
O1 C3 C2 115.6(8) . . ?
C4 C3 C2 121.3(8) . . ?
C3 C4 C5 118.1(9) . . ?
C6 C5 C4 120.8(8) . . ?
C5 C6 C1 122.1(8) . . ?
C5 C6 C7 124.3(8) . . ?
C1 C6 C7 113.6(8) . . ?
N1 C7 C6 120.7(8) . . ?
C13 C8 C9 119.5(8) . . ?
C13 C8 N1 120.2(8) . . ?
C9 C8 N1 120.3(8) . . ?
C10 C9 C8 119.8(10) . . ?
C11 C10 C9 118.9(10) . . ?
C12 C11 C10 120.9(9) . . ?
C12 C11 O2 116.6(11) . . ?
C10 C11 O2 122.4(11) . . ?
C11 C12 C13 120.6(10) . . ?
C8 C13 C12 120.2(9) . . ?
C3 O1 C14 117.3(7) . . ?
O1 C14 C15 107.7(9) . . ?
C11 O2 C16 119.8(10) . . ?
O2 C16 C17 108.8(14) . . ?
C21 Pd2 N2 81.0(3) . . ?
C21 Pd2 S1 95.7(3) . . ?
N2 Pd2 S1 176.1(2) . . ?
C21 Pd2 S2 170.1(3) . . ?
N2 Pd2 S2 107.7(2) . . ?
S1 Pd2 S2 75.34(7) . . ?
C21 Pd2 Pd1 120.1(2) . . ?
N2 Pd2 Pd1 131.35(19) . . ?
S1 Pd2 Pd1 48.65(6) . . ?
S2 Pd2 Pd1 50.68(6) . . ?
C21 Pd2 Pd3 127.3(2) . . ?
N2 Pd2 Pd3 136.5(2) . . ?
S1 Pd2 Pd3 47.41(6) . . ?
S2 Pd2 Pd3 48.95(5) . . ?
Pd1 Pd2 Pd3 67.72(3) . . ?
C27 N2 C28 121.4(8) . . ?
C27 N2 Pd2 112.5(6) . . ?
C28 N2 Pd2 125.9(6) . . ?
C22 C21 C26 117.4(8) . . ?
C22 C21 Pd2 130.6(7) . . ?
C26 C21 Pd2 112.0(6) . . ?
C21 C22 C23 120.7(8) . . ?
O3 C23 C24 123.3(8) . . ?
O3 C23 C22 115.3(8) . . ?
C24 C23 C22 121.4(9) . . ?
C25 C24 C23 117.6(9) . . ?
C24 C25 C26 122.7(9) . . ?
C25 C26 C21 120.2(9) . . ?
C25 C26 C27 124.8(9) . . ?
C21 C26 C27 114.9(8) . . ?
N2 C27 C26 119.4(9) . . ?
C33 C28 C29 118.1(9) . . ?
C33 C28 N2 120.8(8) . . ?
C29 C28 N2 121.0(9) . . ?
C30 C29 C28 118.6(10) . . ?
C31 C30 C29 122.7(10) . . ?
C30 C31 O4 117.2(9) . . ?
C30 C31 C32 118.8(9) . . ?
O4 C31 C32 124.0(10) . . ?
C33 C32 C31 119.2(10) . . ?
C28 C33 C32 122.5(9) . . ?
C23 O3 C34 117.8(8) . . ?
O3 C34 C35 107.4(9) . . ?
C31 O4 C36 118.6(8) . . ?
O4 C36 C37 107.9(10) . . ?
C41 Pd3 N3 81.2(3) . . ?
C41 Pd3 S1 95.7(3) . . ?
N3 Pd3 S1 175.81(19) . . ?
C41 Pd3 S2 171.0(3) . . ?
N3 Pd3 S2 106.55(19) . . ?
S1 Pd3 S2 76.34(9) . . ?
C41 Pd3 Pd2 121.2(3) . . ?
N3 Pd3 Pd2 131.98(19) . . ?
S1 Pd3 Pd2 47.60(7) . . ?
S2 Pd3 Pd2 50.21(7) . . ?
C47 N3 C48 118.5(8) . . ?
C47 N3 Pd3 112.7(6) . . ?
C48 N3 Pd3 128.7(5) . . ?
C42 C41 C46 118.6(7) . . ?
C42 C41 Pd3 129.8(7) . . ?
C46 C41 Pd3 111.6(6) . . ?
C41 C42 C43 120.0(9) . . ?
C44 C43 O5 123.5(8) . . ?
C44 C43 C42 121.4(9) . . ?
O5 C43 C42 115.1(9) . . ?
C43 C44 C45 118.9(9) . . ?
C46 C45 C44 120.4(10) . . ?
C45 C46 C41 120.7(9) . . ?
C45 C46 C47 123.4(9) . . ?
C41 C46 C47 115.8(7) . . ?
N3 C47 C46 118.6(8) . . ?
C49 C48 C53 118.9(8) . . ?
C49 C48 N3 121.0(8) . . ?
C53 C48 N3 119.9(8) . . ?
C48 C49 C50 120.3(8) . . ?
C51 C50 C49 119.2(8) . . ?
C52 C51 O6 117.2(8) . . ?
C52 C51 C50 119.6(8) . . ?
O6 C51 C50 123.3(8) . . ?
C51 C52 C53 121.6(9) . . ?
C52 C53 C48 120.4(9) . . ?
C43 O5 C54 116.7(8) . . ?
O5 C54 C55 107.1(9) . . ?
C51 O6 C56 118.9(7) . . ?
O6 C56 C57 107.0(8) . . ?
Cl2 C71 Cl1 95.2 . . ?
C62 C61 S2 113.9(6) . . ?
C61 C62 C63 111.7(8) . . ?
C62 C63 C64 113.6(10) . . ?
Cl3 C72 Cl4 108.3 . . ?

loop_
_geom_bond_atom_site_label_1
_geom_bond_atom_site_label_2
_geom_bond_distance
_geom_bond_site_symmetry_2
_geom_bond_publ_flag
S1 Pd1 2.304(2) . ?
S1 Pd3 2.307(3) . ?
S1 Pd2 2.314(3) . ?
S2 C61 1.831(8) . ?
S2 Pd3 2.385(2) . ?
S2 Pd1 2.407(3) . ?
S2 Pd2 2.430(3) . ?
Pd1 C1 1.997(8) . ?
Pd1 N1 2.104(6) . ?
Pd1 Pd2 3.0429(19) . ?
N1 C7 1.276(11) . ?
N1 C8 1.428(10) . ?
C1 C2 1.391(10) . ?
C1 C6 1.432(11) . ?
C2 C3 1.393(12) . ?
C3 O1 1.365(10) . ?
C3 C4 1.387(12) . ?
C4 C5 1.406(12) . ?
C5 C6 1.355(12) . ?
C6 C7 1.435(12) . ?
C8 C13 1.373(12) . ?
C8 C9 1.406(12) . ?
C9 C10 1.403(14) . ?
C10 C11 1.380(15) . ?
C11 C12 1.366(14) . ?
C11 O2 1.381(12) . ?
C12 C13 1.383(12) . ?
O1 C14 1.436(11) . ?
C14 C15 1.509(14) . ?
O2 C16 1.403(15) . ?
C16 C17 1.490(18) . ?
Pd2 C21 2.013(9) . ?
Pd2 N2 2.098(7) . ?
Pd2 Pd3 3.122(2) . ?
N2 C27 1.267(12) . ?
N2 C28 1.438(11) . ?
C21 C22 1.382(12) . ?
C21 C26 1.417(12) . ?
C22 C23 1.405(12) . ?
C23 O3 1.372(10) . ?
C23 C24 1.387(13) . ?
C24 C25 1.361(14) . ?
C25 C26 1.383(13) . ?
C26 C27 1.445(13) . ?
C28 C33 1.361(13) . ?
C28 C29 1.394(12) . ?
C29 C30 1.380(14) . ?
C30 C31 1.336(15) . ?
C31 O4 1.382(11) . ?
C31 C32 1.388(13) . ?
C32 C33 1.364(12) . ?
O3 C34 1.449(11) . ?
C34 C35 1.512(14) . ?
O4 C36 1.389(13) . ?
C36 C37 1.539(15) . ?
Pd3 C41 2.021(7) . ?
Pd3 N3 2.091(8) . ?
N3 C47 1.281(10) . ?
N3 C48 1.428(11) . ?
C41 C42 1.366(12) . ?
C41 C46 1.408(12) . ?
C42 C43 1.406(11) . ?
C43 C44 1.366(14) . ?
C43 O5 1.368(11) . ?
C44 C45 1.384(14) . ?
C45 C46 1.379(12) . ?
C46 C47 1.446(13) . ?
C48 C49 1.373(12) . ?
C48 C53 1.383(12) . ?
C49 C50 1.412(12) . ?
C50 C51 1.377(12) . ?
C51 C52 1.358(12) . ?
C51 O6 1.369(10) . ?
C52 C53 1.364(12) . ?
O5 C54 1.423(10) . ?
C54 C55 1.515(15) . ?
O6 C56 1.448(10) . ?
C56 C57 1.495(13) . ?
Cl2 C71 1.6715 . ?
C71 Cl1 1.8741 . ?
C61 C62 1.474(12) . ?
C62 C63 1.529(12) . ?
C63 C64 1.550(14) . ?
Cl3 C72 1.7380 . ?
C72 Cl4 1.7681 . ?
